data_2238582
loop_
_publ_author_name
'Arman, Hadi D.'
'Kaulgud, Trupta'
'Tiekink, Edward R. T.'

_publ_section_title
;
 Bis(2,9-dimethyl-1,10-phenanthrolin-1-ium)
 2,5-dicarboxybenzene-1,4-dicarboxylate--2,9-dimethyl-1,10-phenanthroline--benzene-1,2,4,5-tetracarboxylic
 acid (1/2/1)
;
_journal_coeditor_code XU5731
_journal_issue 9
_journal_name_full 'Acta Crystallographica Section E'
_journal_page_first o1445
_journal_page_last o1446
_journal_paper_doi 10.1107/S1600536813022691
_journal_volume 69
_journal_year 2013
_chemical_formula_iupac '2C14 H13 N2 +, C10 H4 O8 2-, 2C14 H12 N2, C10 H6 O8'
_chemical_formula_moiety
;
2(C14 H13 N2 +), C10 H6 O8 2-, 2(C14 H12 N2), C10 H4 O8
;
_chemical_formula_sum 'C76 H60 N8 O16'
_chemical_formula_weight 1341.32
_chemical_name_systematic
;Bis(2,9-dimethyl-1,10-phenanthrolin-1-ium)
2,5-dicarboxybenzene-1,4-dicarboxylate--2,9-dimethyl-1,10-phenanthroline--benzene-1,2,4,5-tetracarboxylic acid (1/2/1)
;
_space_group_IT_number 14
_symmetry_cell_setting monoclinic
_symmetry_space_group_name_Hall '-P 2yn'
_symmetry_space_group_name_H-M 'P 1 21/n 1'
_atom_sites_solution_hydrogens geom
_atom_sites_solution_primary direct
_atom_sites_solution_secondary difmap
_cell_angle_alpha 90
_cell_angle_beta 92.216(5)
_cell_angle_gamma 90
_cell_formula_units_Z 2
_cell_length_a 11.798(4)
_cell_length_b 13.893(4)
_cell_length_c 19.163(6)
_cell_measurement_reflns_used 12762
_cell_measurement_temperature 98(2)
_cell_measurement_theta_max 40.7
_cell_measurement_theta_min 2.0
_cell_volume 3138.7(17)
_computing_cell_refinement 'CrystalClear (Molecular Structure Corporation & Rigaku, 2005)'
_computing_data_collection 'CrystalClear (Molecular Structure Corporation & Rigaku, 2005)'
_computing_data_reduction 'CrystalClear (Molecular Structure Corporation & Rigaku, 2005)'
_computing_molecular_graphics 'ORTEPII (Johnson, 1976) and DIAMOND (Brandenburg, 2006)'
_computing_publication_material 'publCIF (Westrip, 2010)'
_computing_structure_refinement 'SHELXL97 (Sheldrick, 2008)'
_computing_structure_solution 'SHELXS97 (Sheldrick, 2008)'
_diffrn_ambient_temperature 98(2)
_diffrn_measured_fraction_theta_full 0.996
_diffrn_measured_fraction_theta_max 0.996
_diffrn_measurement_device_type 'Rigaku AFC12\K/SATURN724'
_diffrn_measurement_method \w
_diffrn_radiation_monochromator graphite
_diffrn_radiation_source 'fine-focus sealed tube'
_diffrn_radiation_type MoK\a
_diffrn_radiation_wavelength 0.71069
_diffrn_reflns_av_R_equivalents 0.0556
_diffrn_reflns_av_sigmaI/netI 0.0812
_diffrn_reflns_limit_h_max 15
_diffrn_reflns_limit_h_min -15
_diffrn_reflns_limit_k_max 18
_diffrn_reflns_limit_k_min -18
_diffrn_reflns_limit_l_max 24
_diffrn_reflns_limit_l_min -18
_diffrn_reflns_number 22006
_diffrn_reflns_theta_full 27.50
_diffrn_reflns_theta_max 27.50
_diffrn_reflns_theta_min 2.13
_diffrn_standards_decay_% 0
_diffrn_standards_interval_count 0
_diffrn_standards_number 0
_exptl_absorpt_coefficient_mu 0.101
_exptl_absorpt_correction_T_max 1.000
_exptl_absorpt_correction_T_min 0.723
_exptl_absorpt_correction_type multi-scan
_exptl_absorpt_process_details '(ABSCOR; Higashi, 1995)'
_exptl_crystal_colour colourless
_exptl_crystal_density_diffrn 1.419
_exptl_crystal_density_method 'not measured'
_exptl_crystal_description prism
_exptl_crystal_F_000 1400
_exptl_crystal_size_max 0.48
_exptl_crystal_size_mid 0.37
_exptl_crystal_size_min 0.09
_refine_diff_density_max 0.291
_refine_diff_density_min -0.253
_refine_ls_extinction_method none
_refine_ls_goodness_of_fit_ref 1.114
_refine_ls_hydrogen_treatment mixed
_refine_ls_matrix_type full
_refine_ls_number_parameters 467
_refine_ls_number_reflns 7181
_refine_ls_number_restraints 4
_refine_ls_restrained_S_all 1.114
_refine_ls_R_factor_all 0.0755
_refine_ls_R_factor_gt 0.0617
_refine_ls_shift/su_max 0.000
_refine_ls_shift/su_mean 0.000
_refine_ls_structure_factor_coef Fsqd
_refine_ls_weighting_details 'calc w=1/[\s^2^(Fo^2^)+(0.0555P)^2^+1.3348P] where P=(Fo^2^+2Fc^2^)/3'
_refine_ls_weighting_scheme calc
_refine_ls_wR_factor_gt 0.1392
_refine_ls_wR_factor_ref 0.1476
_reflns_number_gt 6007
_reflns_number_total 7181
_reflns_threshold_expression I>2\s(I)
_cod_data_source_file xu5731.cif
_cod_data_source_block I
_cod_original_cell_volume 3138.8(16)
_cod_original_sg_symbol_H-M 'P 21/n'
_cod_database_code 2238582
_cod_database_fobs_code 2238582

loop_
_symmetry_equiv_pos_as_xyz
'x, y, z'
'-x+1/2, y+1/2, -z+1/2'
'-x, -y, -z'
'x-1/2, -y-1/2, z-1/2'

loop_
_atom_site_type_symbol
_atom_site_label
_atom_site_fract_x
_atom_site_fract_y
_atom_site_fract_z
_atom_site_U_iso_or_equiv
_atom_site_adp_type
_atom_site_calc_flag
_atom_site_refinement_flags
_atom_site_occupancy
_atom_site_symmetry_multiplicity
O O1 0.60101(12) 0.56642(11) 0.32029(7) 0.0298(3) Uani d . 1 1
O O2 0.42698(12) 0.50799(11) 0.31498(7) 0.0271(3) Uani d . 1 1
O O3 0.80815(11) 0.52832(11) 0.50668(7) 0.0276(3) Uani d . 1 1
O O4 0.75764(12) 0.58534(11) 0.40310(7) 0.0275(3) Uani d D 1 1
H H1O 0.7039(17) 0.5802(19) 0.3723(11) 0.041 Uiso d D 1 1
O O5 1.04388(12) 0.10773(11) 0.67551(7) 0.0279(3) Uani d . 1 1
O O6 0.93416(12) -0.02423(10) 0.68129(6) 0.0225(3) Uani d D 1 1
H H2O 0.941(2) -0.0150(17) 0.7251(5) 0.034 Uiso d D 1 1
O O7 0.78053(11) 0.10681(9) 0.60744(6) 0.0217(3) Uani d . 1 1
O O8 0.69585(11) 0.03734(10) 0.51309(7) 0.0225(3) Uani d D 1 1
H H3O 0.6399(14) 0.0441(18) 0.5394(10) 0.034 Uiso d D 1 1
N N1 0.49493(13) 1.05719(11) 0.10595(8) 0.0216(3) Uani d D 1 1
H H1N 0.5525(13) 1.0368(16) 0.0816(10) 0.026 Uiso d D 1 1
N N2 0.59146(14) 0.87982(12) 0.11607(8) 0.0242(4) Uani d . 1 1
N N3 0.38546(15) 0.11239(12) 0.39446(8) 0.0251(4) Uani d . 1 1
N N4 0.48691(13) -0.06451(12) 0.41450(8) 0.0212(3) Uani d . 1 1
C C1 0.51592(16) 0.51633(13) 0.42769(9) 0.0183(4) Uani d . 1 1
C C2 0.61045(15) 0.52086(13) 0.47597(9) 0.0174(3) Uani d . 1 1
C C3 0.59041(15) 0.50468(13) 0.54626(9) 0.0185(4) Uani d . 1 1
H H3 0.6533 0.5082 0.5787 0.022 Uiso calc R 1 1
C C4 0.51495(16) 0.53048(14) 0.34896(9) 0.0206(4) Uani d . 1 1
C C5 0.73412(16) 0.54460(14) 0.46160(10) 0.0215(4) Uani d . 1 1
C C6 0.99235(15) 0.02306(12) 0.57069(9) 0.0172(3) Uani d . 1 1
C C7 0.89506(15) 0.02660(12) 0.52636(9) 0.0170(3) Uani d . 1 1
C C8 0.90372(15) 0.00341(13) 0.45593(9) 0.0177(4) Uani d . 1 1
H H8 0.8380 0.0057 0.4257 0.021 Uiso calc R 1 1
C C9 0.99120(15) 0.04220(13) 0.64807(9) 0.0191(4) Uani d . 1 1
C C10 0.78392(15) 0.06034(13) 0.55334(9) 0.0182(4) Uani d . 1 1
C C11 0.51318(18) 1.21161(15) 0.04831(11) 0.0287(4) Uani d . 1 1
H H11A 0.5737 1.2474 0.0733 0.043 Uiso calc R 1 1
H H11B 0.4577 1.2569 0.0277 0.043 Uiso calc R 1 1
H H11C 0.5457 1.1731 0.0112 0.043 Uiso calc R 1 1
C C12 0.45601(16) 1.14676(14) 0.09806(10) 0.0234(4) Uani d . 1 1
C C13 0.36476(17) 1.17594(14) 0.13837(10) 0.0261(4) Uani d . 1 1
H H13 0.3340 1.2388 0.1328 0.031 Uiso calc R 1 1
C C14 0.32018(17) 1.11385(15) 0.18567(10) 0.0258(4) Uani d . 1 1
H H14 0.2590 1.1343 0.2128 0.031 Uiso calc R 1 1
C C15 0.36416(16) 1.01985(14) 0.19451(10) 0.0220(4) Uani d . 1 1
C C16 0.45351(16) 0.99289(13) 0.15246(10) 0.0206(4) Uani d . 1 1
C C17 0.32532(16) 0.95298(15) 0.24508(10) 0.0245(4) Uani d . 1 1
H H17 0.2658 0.9708 0.2744 0.029 Uiso calc R 1 1
C C18 0.37276(17) 0.86434(15) 0.25149(10) 0.0253(4) Uani d . 1 1
H H18 0.3459 0.8209 0.2854 0.030 Uiso calc R 1 1
C C19 0.46257(16) 0.83521(13) 0.20811(10) 0.0225(4) Uani d . 1 1
C C20 0.50465(16) 0.89957(13) 0.15806(10) 0.0214(4) Uani d . 1 1
C C21 0.51552(18) 0.74414(15) 0.21224(11) 0.0284(4) Uani d . 1 1
H H21 0.4910 0.6975 0.2446 0.034 Uiso calc R 1 1
C C22 0.60207(18) 0.72363(15) 0.16957(11) 0.0301(5) Uani d . 1 1
H H22 0.6371 0.6621 0.1717 0.036 Uiso calc R 1 1
C C23 0.64006(17) 0.79384(15) 0.12197(11) 0.0271(4) Uani d . 1 1
C C24 0.73845(19) 0.77429(16) 0.07645(12) 0.0353(5) Uani d . 1 1
H H24A 0.7311 0.8138 0.0342 0.053 Uiso calc R 1 1
H H24B 0.7389 0.7061 0.0635 0.053 Uiso calc R 1 1
H H24C 0.8095 0.7903 0.1020 0.053 Uiso calc R 1 1
C C25 0.2311(2) 0.21602(17) 0.42569(13) 0.0394(6) Uani d . 1 1
H H25A 0.1657 0.1888 0.3995 0.059 Uiso calc R 1 1
H H25B 0.2202 0.2855 0.4314 0.059 Uiso calc R 1 1
H H25C 0.2385 0.1854 0.4717 0.059 Uiso calc R 1 1
C C26 0.3371(2) 0.19826(15) 0.38637(11) 0.0310(5) Uani d . 1 1
C C27 0.3831(2) 0.27008(16) 0.34338(12) 0.0391(6) Uani d . 1 1
H H27 0.3487 0.3318 0.3400 0.047 Uiso calc R 1 1
C C28 0.4769(2) 0.24996(18) 0.30682(12) 0.0421(6) Uani d . 1 1
H H28 0.5070 0.2973 0.2769 0.051 Uiso calc R 1 1
C C29 0.5297(2) 0.15893(17) 0.31328(11) 0.0347(5) Uani d . 1 1
C C30 0.48077(17) 0.09257(15) 0.35951(9) 0.0253(4) Uani d . 1 1
C C31 0.6265(2) 0.1311(2) 0.27508(11) 0.0434(7) Uani d . 1 1
H H31 0.6579 0.1756 0.2435 0.052 Uiso calc R 1 1
C C32 0.6740(2) 0.0432(2) 0.28292(11) 0.0418(6) Uani d . 1 1
H H32 0.7377 0.0265 0.2566 0.050 Uiso calc R 1 1
C C33 0.62883(17) -0.02531(18) 0.33100(11) 0.0322(5) Uani d . 1 1
C C34 0.53289(16) -0.00081(15) 0.36943(10) 0.0239(4) Uani d . 1 1
C C35 0.67628(18) -0.11709(18) 0.34117(12) 0.0379(6) Uani d . 1 1
H H35 0.7416 -0.1353 0.3169 0.045 Uiso calc R 1 1
C C36 0.62834(18) -0.18028(17) 0.38602(12) 0.0342(5) Uani d . 1 1
H H36 0.6598 -0.2427 0.3929 0.041 Uiso calc R 1 1
C C37 0.53169(17) -0.15191(14) 0.42193(11) 0.0256(4) Uani d . 1 1
C C38 0.47268(19) -0.22145(15) 0.46823(12) 0.0326(5) Uani d . 1 1
H H38A 0.4480 -0.1877 0.5099 0.049 Uiso calc R 1 1
H H38B 0.5250 -0.2734 0.4822 0.049 Uiso calc R 1 1
H H38C 0.4065 -0.2487 0.4428 0.049 Uiso calc R 1 1

loop_
_atom_site_aniso_label
_atom_site_aniso_U_11
_atom_site_aniso_U_22
_atom_site_aniso_U_33
_atom_site_aniso_U_12
_atom_site_aniso_U_13
_atom_site_aniso_U_23
O1 0.0286(8) 0.0431(9) 0.0180(7) -0.0085(6) 0.0034(6) 0.0057(6)
O2 0.0271(8) 0.0398(8) 0.0145(6) -0.0042(6) 0.0010(5) -0.0001(6)
O3 0.0188(7) 0.0367(8) 0.0272(7) 0.0001(6) -0.0012(6) 0.0025(6)
O4 0.0218(7) 0.0401(8) 0.0208(7) -0.0060(6) 0.0042(5) 0.0038(6)
O5 0.0260(7) 0.0373(8) 0.0204(7) -0.0079(6) 0.0032(5) -0.0083(6)
O6 0.0290(7) 0.0263(7) 0.0122(6) -0.0009(5) 0.0024(5) 0.0003(5)
O7 0.0234(7) 0.0229(7) 0.0191(6) -0.0006(5) 0.0035(5) -0.0034(5)
O8 0.0170(6) 0.0313(7) 0.0193(7) -0.0010(5) 0.0029(5) -0.0039(5)
N1 0.0181(8) 0.0210(8) 0.0256(8) 0.0010(6) 0.0007(6) -0.0010(6)
N2 0.0229(8) 0.0232(8) 0.0264(8) 0.0045(6) -0.0002(6) -0.0027(6)
N3 0.0280(9) 0.0243(9) 0.0229(8) 0.0006(7) -0.0024(7) 0.0001(6)
N4 0.0174(7) 0.0246(8) 0.0215(8) -0.0004(6) -0.0010(6) -0.0052(6)
C1 0.0231(9) 0.0168(8) 0.0152(8) 0.0017(7) 0.0010(7) 0.0004(6)
C2 0.0190(9) 0.0181(8) 0.0152(8) 0.0010(6) 0.0022(6) -0.0010(6)
C3 0.0190(9) 0.0212(9) 0.0152(8) 0.0024(7) 0.0002(6) 0.0006(7)
C4 0.0229(9) 0.0235(9) 0.0155(8) 0.0028(7) 0.0027(7) 0.0003(7)
C5 0.0211(9) 0.0223(9) 0.0212(9) -0.0010(7) 0.0027(7) -0.0035(7)
C6 0.0208(9) 0.0177(8) 0.0133(8) -0.0016(7) 0.0036(6) -0.0010(6)
C7 0.0188(8) 0.0166(8) 0.0156(8) -0.0012(6) 0.0026(6) 0.0005(6)
C8 0.0164(8) 0.0204(9) 0.0160(8) -0.0008(6) -0.0018(6) -0.0004(6)
C9 0.0170(8) 0.0252(9) 0.0153(8) 0.0024(7) 0.0013(6) -0.0013(7)
C10 0.0205(9) 0.0172(8) 0.0172(8) 0.0000(7) 0.0020(7) 0.0016(6)
C11 0.0310(11) 0.0250(10) 0.0300(11) 0.0021(8) 0.0003(8) 0.0029(8)
C12 0.0221(9) 0.0220(9) 0.0257(10) 0.0010(7) -0.0033(7) -0.0006(7)
C13 0.0245(10) 0.0218(10) 0.0318(11) 0.0062(7) -0.0020(8) -0.0048(8)
C14 0.0216(9) 0.0276(10) 0.0283(10) 0.0037(7) 0.0022(8) -0.0062(8)
C15 0.0187(9) 0.0249(9) 0.0221(9) 0.0004(7) -0.0027(7) -0.0041(7)
C16 0.0173(9) 0.0228(9) 0.0213(9) -0.0015(7) -0.0029(7) -0.0016(7)
C17 0.0205(9) 0.0316(11) 0.0214(9) -0.0034(8) -0.0002(7) -0.0025(8)
C18 0.0268(10) 0.0267(10) 0.0222(9) -0.0051(8) -0.0023(8) 0.0012(7)
C19 0.0241(9) 0.0206(9) 0.0223(9) -0.0021(7) -0.0049(7) -0.0026(7)
C20 0.0212(9) 0.0207(9) 0.0222(9) 0.0010(7) -0.0036(7) -0.0032(7)
C21 0.0315(11) 0.0226(10) 0.0303(11) -0.0020(8) -0.0085(8) 0.0010(8)
C22 0.0328(11) 0.0211(10) 0.0357(11) 0.0050(8) -0.0072(9) -0.0024(8)
C23 0.0249(10) 0.0258(10) 0.0302(10) 0.0035(8) -0.0038(8) -0.0056(8)
C24 0.0323(12) 0.0307(11) 0.0432(13) 0.0112(9) 0.0034(10) -0.0051(9)
C25 0.0454(14) 0.0277(11) 0.0444(13) 0.0117(10) -0.0056(11) -0.0029(10)
C26 0.0396(12) 0.0256(10) 0.0268(10) -0.0002(9) -0.0113(9) -0.0008(8)
C27 0.0559(16) 0.0267(11) 0.0334(12) -0.0054(10) -0.0178(11) 0.0059(9)
C28 0.0616(17) 0.0373(13) 0.0263(11) -0.0224(12) -0.0150(11) 0.0104(9)
C29 0.0425(13) 0.0411(13) 0.0202(10) -0.0199(10) -0.0035(9) 0.0016(9)
C30 0.0283(10) 0.0304(10) 0.0168(9) -0.0091(8) -0.0024(7) -0.0017(7)
C31 0.0448(14) 0.0651(18) 0.0203(10) -0.0326(13) 0.0019(9) -0.0003(10)
C32 0.0334(12) 0.0664(18) 0.0265(11) -0.0236(12) 0.0105(9) -0.0155(11)
C33 0.0211(10) 0.0505(14) 0.0252(10) -0.0123(9) 0.0036(8) -0.0151(9)
C34 0.0183(9) 0.0321(11) 0.0215(9) -0.0074(8) 0.0015(7) -0.0055(8)
C35 0.0176(10) 0.0558(15) 0.0404(13) -0.0023(9) 0.0035(9) -0.0252(11)
C36 0.0228(10) 0.0381(12) 0.0412(12) 0.0078(9) -0.0039(9) -0.0193(10)
C37 0.0200(9) 0.0268(10) 0.0297(10) 0.0030(7) -0.0044(8) -0.0090(8)
C38 0.0321(11) 0.0244(10) 0.0408(12) 0.0035(8) -0.0062(9) -0.0006(9)

loop_
_atom_type_symbol
_atom_type_description
_atom_type_scat_dispersion_real
_atom_type_scat_dispersion_imag
_atom_type_scat_source
C C 0.0033 0.0016 'International Tables Vol C Tables 4.2.6.8 and 6.1.1.4'
H H 0.0000 0.0000 'International Tables Vol C Tables 4.2.6.8 and 6.1.1.4'
N N 0.0061 0.0033 'International Tables Vol C Tables 4.2.6.8 and 6.1.1.4'
O O 0.0106 0.0060 'International Tables Vol C Tables 4.2.6.8 and 6.1.1.4'

loop_
_geom_angle_atom_site_label_1
_geom_angle_atom_site_label_2
_geom_angle_atom_site_label_3
_geom_angle_site_symmetry_1
_geom_angle_site_symmetry_3
_geom_angle
C5 O4 H1O . . 112.6(18)
C9 O6 H2O . . 109.7(17)
C10 O8 H3O . . 103.9(16)
C12 N1 C16 . . 123.66(17)
C12 N1 H1N . . 120.4(15)
C16 N1 H1N . . 115.9(15)
C23 N2 C20 . . 117.74(18)
C26 N3 C30 . . 118.95(19)
C37 N4 C34 . . 119.62(18)
C3 C1 C2 3_666 . 117.94(16)
C3 C1 C4 3_666 . 114.11(15)
C2 C1 C4 . . 127.95(17)
C3 C2 C1 . . 117.58(17)
C3 C2 C5 . . 114.00(15)
C1 C2 C5 . . 128.39(16)
C2 C3 C1 . 3_666 124.48(16)
C2 C3 H3 . . 117.8
C1 C3 H3 3_666 . 117.8
O2 C4 O1 . . 122.35(17)
O2 C4 C1 . . 117.46(17)
O1 C4 C1 . . 120.17(16)
O3 C5 O4 . . 121.32(18)
O3 C5 C2 . . 119.44(17)
O4 C5 C2 . . 119.17(16)
C8 C6 C7 3_756 . 119.87(16)
C8 C6 C9 3_756 . 116.60(15)
C7 C6 C9 . . 123.48(16)
C8 C7 C6 . . 119.28(17)
C8 C7 C10 . . 120.16(15)
C6 C7 C10 . . 120.47(16)
C7 C8 C6 . 3_756 120.85(16)
C7 C8 H8 . . 119.6
C6 C8 H8 3_756 . 119.6
O5 C9 O6 . . 125.37(17)
O5 C9 C6 . . 122.40(17)
O6 C9 C6 . . 112.04(15)
O7 C10 O8 . . 125.23(17)
O7 C10 C7 . . 120.91(16)
O8 C10 C7 . . 113.84(15)
C12 C11 H11A . . 109.5
C12 C11 H11B . . 109.5
H11A C11 H11B . . 109.5
C12 C11 H11C . . 109.5
H11A C11 H11C . . 109.5
H11B C11 H11C . . 109.5
N1 C12 C13 . . 118.27(18)
N1 C12 C11 . . 118.29(18)
C13 C12 C11 . . 123.41(18)
C14 C13 C12 . . 120.16(18)
C14 C13 H13 . . 119.9
C12 C13 H13 . . 119.9
C13 C14 C15 . . 120.83(18)
C13 C14 H14 . . 119.6
C15 C14 H14 . . 119.6
C16 C15 C14 . . 117.30(18)
C16 C15 C17 . . 118.90(18)
C14 C15 C17 . . 123.76(19)
N1 C16 C15 . . 119.75(17)
N1 C16 C20 . . 118.73(18)
C15 C16 C20 . . 121.51(18)
C18 C17 C15 . . 120.61(19)
C18 C17 H17 . . 119.7
C15 C17 H17 . . 119.7
C17 C18 C19 . . 121.10(19)
C17 C18 H18 . . 119.4
C19 C18 H18 . . 119.4
C21 C19 C20 . . 115.99(19)
C21 C19 C18 . . 123.85(19)
C20 C19 C18 . . 120.15(17)
N2 C20 C19 . . 124.58(18)
N2 C20 C16 . . 117.70(18)
C19 C20 C16 . . 117.71(18)
C22 C21 C19 . . 119.6(2)
C22 C21 H21 . . 120.2
C19 C21 H21 . . 120.2
C21 C22 C23 . . 120.28(19)
C21 C22 H22 . . 119.9
C23 C22 H22 . . 119.9
N2 C23 C22 . . 121.8(2)
N2 C23 C24 . . 116.98(19)
C22 C23 C24 . . 121.24(19)
C23 C24 H24A . . 109.5
C23 C24 H24B . . 109.5
H24A C24 H24B . . 109.5
C23 C24 H24C . . 109.5
H24A C24 H24C . . 109.5
H24B C24 H24C . . 109.5
C26 C25 H25A . . 109.5
C26 C25 H25B . . 109.5
H25A C25 H25B . . 109.5
C26 C25 H25C . . 109.5
H25A C25 H25C . . 109.5
H25B C25 H25C . . 109.5
N3 C26 C27 . . 121.9(2)
N3 C26 C25 . . 116.8(2)
C27 C26 C25 . . 121.4(2)
C28 C27 C26 . . 119.5(2)
C28 C27 H27 . . 120.3
C26 C27 H27 . . 120.3
C27 C28 C29 . . 120.2(2)
C27 C28 H28 . . 119.9
C29 C28 H28 . . 119.9
C28 C29 C30 . . 116.7(2)
C28 C29 C31 . . 123.6(2)
C30 C29 C31 . . 119.7(2)
N3 C30 C29 . . 122.7(2)
N3 C30 C34 . . 118.23(18)
C29 C30 C34 . . 119.0(2)
C32 C31 C29 . . 121.5(2)
C32 C31 H31 . . 119.2
C29 C31 H31 . . 119.2
C31 C32 C33 . . 120.4(2)
C31 C32 H32 . . 119.8
C33 C32 H32 . . 119.8
C35 C33 C34 . . 118.0(2)
C35 C33 C32 . . 122.3(2)
C34 C33 C32 . . 119.8(2)
N4 C34 C33 . . 121.3(2)
N4 C34 C30 . . 119.23(18)
C33 C34 C30 . . 119.49(19)
C36 C35 C33 . . 119.9(2)
C36 C35 H35 . . 120.0
C33 C35 H35 . . 120.0
C35 C36 C37 . . 119.3(2)
C35 C36 H36 . . 120.4
C37 C36 H36 . . 120.4
N4 C37 C36 . . 121.9(2)
N4 C37 C38 . . 117.36(18)
C36 C37 C38 . . 120.71(19)
C37 C38 H38A . . 109.5
C37 C38 H38B . . 109.5
H38A C38 H38B . . 109.5
C37 C38 H38C . . 109.5
H38A C38 H38C . . 109.5
H38B C38 H38C . . 109.5

loop_
_geom_bond_atom_site_label_1
_geom_bond_atom_site_label_2
_geom_bond_site_symmetry_2
_geom_bond_distance
O1 C4 . 1.275(2)
O2 C4 . 1.244(2)
O3 C5 . 1.226(2)
O4 C5 . 1.295(2)
O4 H1O . 0.853(10)
O5 C9 . 1.211(2)
O6 C9 . 1.320(2)
O6 H2O . 0.850(10)
O7 C10 . 1.223(2)
O8 C10 . 1.309(2)
O8 H3O . 0.851(10)
N1 C12 . 1.333(2)
N1 C16 . 1.366(2)
N1 H1N . 0.886(10)
N2 C23 . 1.328(3)
N2 C20 . 1.355(3)
N3 C26 . 1.329(3)
N3 C30 . 1.359(3)
N4 C37 . 1.330(3)
N4 C34 . 1.364(3)
C1 C3 3_666 1.399(3)
C1 C2 . 1.423(2)
C1 C4 . 1.521(2)
C2 C3 . 1.395(2)
C2 C5 . 1.531(3)
C3 C1 3_666 1.399(3)
C3 H3 . 0.9500
C6 C8 3_756 1.396(3)
C6 C7 . 1.402(2)
C6 C9 . 1.507(2)
C7 C8 . 1.395(2)
C7 C10 . 1.503(3)
C8 C6 3_756 1.396(3)
C8 H8 . 0.9500
C11 C12 . 1.492(3)
C11 H11A . 0.9800
C11 H11B . 0.9800
C11 H11C . 0.9800
C12 C13 . 1.409(3)
C13 C14 . 1.371(3)
C13 H13 . 0.9500
C14 C15 . 1.413(3)
C14 H14 . 0.9500
C15 C16 . 1.402(3)
C15 C17 . 1.431(3)
C16 C20 . 1.432(3)
C17 C18 . 1.356(3)
C17 H17 . 0.9500
C18 C19 . 1.430(3)
C18 H18 . 0.9500
C19 C21 . 1.412(3)
C19 C20 . 1.415(3)
C21 C22 . 1.363(3)
C21 H21 . 0.9500
C22 C23 . 1.420(3)
C22 H22 . 0.9500
C23 C24 . 1.503(3)
C24 H24A . 0.9800
C24 H24B . 0.9800
C24 H24C . 0.9800
C25 C26 . 1.505(3)
C25 H25A . 0.9800
C25 H25B . 0.9800
C25 H25C . 0.9800
C26 C27 . 1.415(3)
C27 C28 . 1.362(4)
C27 H27 . 0.9500
C28 C29 . 1.413(4)
C28 H28 . 0.9500
C29 C30 . 1.417(3)
C29 C31 . 1.433(4)
C30 C34 . 1.445(3)
C31 C32 . 1.349(4)
C31 H31 . 0.9500
C32 C33 . 1.442(3)
C32 H32 . 0.9500
C33 C35 . 1.403(3)
C33 C34 . 1.415(3)
C35 C36 . 1.366(3)
C35 H35 . 0.9500
C36 C37 . 1.411(3)
C36 H36 . 0.9500
C37 C38 . 1.501(3)
C38 H38A . 0.9800
C38 H38B . 0.9800
C38 H38C . 0.9800

loop_
_geom_hbond_atom_site_label_D
_geom_hbond_atom_site_label_H
_geom_hbond_atom_site_label_A
_geom_hbond_site_symmetry_A
_geom_hbond_distance_DH
_geom_hbond_distance_HA
_geom_hbond_distance_DA
_geom_hbond_angle_DHA
O4 H1o O1 . 0.85(2) 1.55(2) 2.403(2) 176(3)
O6 H2o O2 4_666 0.850(10) 1.739(10) 2.577(2) 168(2)
O8 H3o N4 3_656 0.851(18) 1.789(17) 2.636(2) 172.9(18)
N1 H1n O3 2_655 0.885(17) 2.407(17) 3.257(2) 160.9(18)
N1 H1n O4 2_655 0.885(17) 2.347(16) 2.957(2) 126.2(16)
C13 H13 O7 4_575 0.95 2.28 3.225(3) 171
C28 H28 O5 4_565 0.95 2.40 3.320(3) 162

loop_
_geom_torsion_atom_site_label_1
_geom_torsion_atom_site_label_2
_geom_torsion_atom_site_label_3
_geom_torsion_atom_site_label_4
_geom_torsion_site_symmetry_1
_geom_torsion_site_symmetry_4
_geom_torsion
C3 C1 C2 C3 3_666 . -0.5(3)
C4 C1 C2 C3 . . -179.62(17)
C3 C1 C2 C5 3_666 . -178.40(17)
C4 C1 C2 C5 . . 2.4(3)
C1 C2 C3 C1 . 3_666 0.5(3)
C5 C2 C3 C1 . 3_666 178.73(17)
C3 C1 C4 O2 3_666 . -10.8(2)
C2 C1 C4 O2 . . 168.41(18)
C3 C1 C4 O1 3_666 . 167.52(17)
C2 C1 C4 O1 . . -13.3(3)
C3 C2 C5 O3 . . 15.2(3)
C1 C2 C5 O3 . . -166.75(18)
C3 C2 C5 O4 . . -161.82(17)
C1 C2 C5 O4 . . 16.2(3)
C8 C6 C7 C8 3_756 . 0.0(3)
C9 C6 C7 C8 . . -177.05(16)
C8 C6 C7 C10 3_756 . -176.53(16)
C9 C6 C7 C10 . . 6.4(3)
C6 C7 C8 C6 . 3_756 0.0(3)
C10 C7 C8 C6 . 3_756 176.54(16)
C8 C6 C9 O5 3_756 . 64.4(2)
C7 C6 C9 O5 . . -118.4(2)
C8 C6 C9 O6 3_756 . -110.89(18)
C7 C6 C9 O6 . . 66.3(2)
C8 C7 C10 O7 . . -158.38(17)
C6 C7 C10 O7 . . 18.2(3)
C8 C7 C10 O8 . . 20.0(2)
C6 C7 C10 O8 . . -163.44(16)
C16 N1 C12 C13 . . -2.0(3)
C16 N1 C12 C11 . . 176.50(16)
N1 C12 C13 C14 . . 1.8(3)
C11 C12 C13 C14 . . -176.64(18)
C12 C13 C14 C15 . . -0.4(3)
C13 C14 C15 C16 . . -0.8(3)
C13 C14 C15 C17 . . 176.99(17)
C12 N1 C16 C15 . . 0.8(3)
C12 N1 C16 C20 . . -177.88(16)
C14 C15 C16 N1 . . 0.7(3)
C17 C15 C16 N1 . . -177.25(16)
C14 C15 C16 C20 . . 179.30(16)
C17 C15 C16 C20 . . 1.4(3)
C16 C15 C17 C18 . . -1.1(3)
C14 C15 C17 C18 . . -178.89(18)
C15 C17 C18 C19 . . 0.0(3)
C17 C18 C19 C21 . . 179.92(18)
C17 C18 C19 C20 . . 0.9(3)
C23 N2 C20 C19 . . 0.4(3)
C23 N2 C20 C16 . . 179.00(16)
C21 C19 C20 N2 . . -1.1(3)
C18 C19 C20 N2 . . 177.97(17)
C21 C19 C20 C16 . . -179.72(16)
C18 C19 C20 C16 . . -0.6(3)
N1 C16 C20 N2 . . -0.6(2)
C15 C16 C20 N2 . . -179.19(16)
N1 C16 C20 C19 . . 178.12(15)
C15 C16 C20 C19 . . -0.5(3)
C20 C19 C21 C22 . . 0.4(3)
C18 C19 C21 C22 . . -178.69(18)
C19 C21 C22 C23 . . 1.0(3)
C20 N2 C23 C22 . . 1.1(3)
C20 N2 C23 C24 . . -178.25(17)
C21 C22 C23 N2 . . -1.8(3)
C21 C22 C23 C24 . . 177.49(19)
C30 N3 C26 C27 . . -1.1(3)
C30 N3 C26 C25 . . 179.39(17)
N3 C26 C27 C28 . . 2.7(3)
C25 C26 C27 C28 . . -177.8(2)
C26 C27 C28 C29 . . -1.7(3)
C27 C28 C29 C30 . . -0.8(3)
C27 C28 C29 C31 . . 178.0(2)
C26 N3 C30 C29 . . -1.5(3)
C26 N3 C30 C34 . . 179.41(16)
C28 C29 C30 N3 . . 2.5(3)
C31 C29 C30 N3 . . -176.38(18)
C28 C29 C30 C34 . . -178.51(17)
C31 C29 C30 C34 . . 2.7(3)
C28 C29 C31 C32 . . -180.0(2)
C30 C29 C31 C32 . . -1.2(3)
C29 C31 C32 C33 . . -0.6(3)
C31 C32 C33 C35 . . -179.5(2)
C31 C32 C33 C34 . . 1.0(3)
C37 N4 C34 C33 . . -1.0(3)
C37 N4 C34 C30 . . 177.42(16)
C35 C33 C34 N4 . . -0.6(3)
C32 C33 C34 N4 . . 178.94(17)
C35 C33 C34 C30 . . -179.09(17)
C32 C33 C34 C30 . . 0.5(3)
N3 C30 C34 N4 . . -1.7(3)
C29 C30 C34 N4 . . 179.23(16)
N3 C30 C34 C33 . . 176.79(16)
C29 C30 C34 C33 . . -2.3(3)
C34 C33 C35 C36 . . 1.3(3)
C32 C33 C35 C36 . . -178.27(19)
C33 C35 C36 C37 . . -0.4(3)
C34 N4 C37 C36 . . 2.0(3)
C34 N4 C37 C38 . . -175.67(16)
C35 C36 C37 N4 . . -1.4(3)
C35 C36 C37 C38 . . 176.27(18)
